data_7118746
loop_
_publ_author_name
'Katayev, D.'
'V\'aclav\'ik, J'
'Br\"uning, F'
'Commare, B.'
'Togni, A.'

_publ_section_title
;
 Synthesis of quaternary \a-perfluoroalkyl lactams via electrophilic
 perfluoroalkylation.
;
_journal_issue 21
_journal_name_full 'Chemical communications (Cambridge, England)'
_journal_page_first 4049
_journal_page_last 4052
_journal_paper_doi 10.1039/c6cc00700g
_journal_volume 52
_journal_year 2016
_chemical_formula_moiety 'C14 H14 F5 N O'
_chemical_formula_sum 'C14 H14 F5 N O'
_chemical_formula_weight 307.26
_space_group_crystal_system triclinic
_space_group_IT_number 2
_space_group_name_Hall '-P 1'
_space_group_name_H-M_alt 'P -1'
_symmetry_space_group_name_Hall '-P 1'
_symmetry_space_group_name_H-M 'P -1'
_atom_sites_solution_hydrogens geom
_audit_creation_date 2015-11-13
_audit_creation_method
;
Olex2 1.2
(compiled 2015.09.30 svn.r3233 for OlexSys, GUI svn.r5103)
;
_audit_update_record
;
2015-12-16 deposited with the CCDC.
2016-02-12 downloaded from the CCDC.
;
_cell_angle_alpha 89.626(3)
_cell_angle_beta 85.989(3)
_cell_angle_gamma 89.673(3)
_cell_formula_units_Z 4
_cell_length_a 8.4914(8)
_cell_length_b 10.2896(9)
_cell_length_c 15.2108(13)
_cell_measurement_reflns_used 9891
_cell_measurement_temperature 103
_cell_measurement_theta_max 29.47
_cell_measurement_theta_min 2.38
_cell_volume 1325.7(2)
_computing_cell_refinement 'Bruker SAINT'
_computing_data_collection 'Bruker APEX2'
_computing_data_reduction 'Bruker SAINT'
_computing_molecular_graphics 'Olex2 (Dolomanov et al., 2009)'
_computing_publication_material 'Olex2 (Dolomanov et al., 2009)'
_computing_structure_refinement 'ShelXL (Sheldrick, 2015)'
_computing_structure_solution 'ShelXT (Sheldrick, 2015)'
_diffrn_ambient_temperature 103.0
_diffrn_detector 'Bruker Photon 100 area detector'
_diffrn_detector_area_resol_mean 10.24
_diffrn_detector_type 'CMOS area detector'
_diffrn_measured_fraction_theta_full 0.987
_diffrn_measured_fraction_theta_max 0.987
_diffrn_measurement_device 'kappa-stage diffractometer'
_diffrn_measurement_device_type 'Bruker D8 Venture'
_diffrn_measurement_method '\w and \f scans'
_diffrn_radiation_monochromator 'focusing graphite'
_diffrn_radiation_probe x-ray
_diffrn_radiation_type MoK\a
_diffrn_radiation_wavelength 0.71073
_diffrn_reflns_av_unetI/netI 0.0543
_diffrn_reflns_laue_measured_fraction_full 0.987
_diffrn_reflns_laue_measured_fraction_max 0.987
_diffrn_reflns_limit_h_max 10
_diffrn_reflns_limit_h_min -10
_diffrn_reflns_limit_k_max 12
_diffrn_reflns_limit_k_min -12
_diffrn_reflns_limit_l_max 18
_diffrn_reflns_limit_l_min 0
_diffrn_reflns_number 4852
_diffrn_reflns_point_group_measured_fraction_full 0.987
_diffrn_reflns_point_group_measured_fraction_max 0.987
_diffrn_reflns_theta_full 25.018
_diffrn_reflns_theta_max 25.018
_diffrn_reflns_theta_min 2.385
_diffrn_source 'sealed tube'
_diffrn_standards_number 0
_exptl_absorpt_coefficient_mu 0.145
_exptl_absorpt_correction_T_max 0.931
_exptl_absorpt_correction_T_min 0.848
_exptl_absorpt_correction_type multi-scan
_exptl_absorpt_process_details
;
 TWINABS-2012/1 (Bruker,2012) was used for absorption correction.
 
For component 1:
 wR2(int) was 0.0792 before and 0.0708 after correction.
 The Ratio of minimum to maximum transmission is 0.91.
 The \l/2 correction factor is Not present

Final HKLF 4 output contains 49665 reflections, Rint = 0.0742
 (23362 with I > 3sig(I), Rint = 0.0482)
;
_exptl_crystal_colour 'clear colourless'
_exptl_crystal_colour_lustre clear
_exptl_crystal_colour_primary colourless
_exptl_crystal_density_diffrn 1.539
_exptl_crystal_description prism
_exptl_crystal_F_000 632
_exptl_crystal_recrystallization_method 'Re-crystallisation from solvent: Ethyl Acetate, Hexane'
_exptl_crystal_size_max 0.48
_exptl_crystal_size_mid 0.315
_exptl_crystal_size_min 0.245
_refine_diff_density_max 0.264
_refine_diff_density_min -0.333
_refine_diff_density_rms 0.072
_refine_ls_extinction_method none
_refine_ls_goodness_of_fit_ref 1.162
_refine_ls_hydrogen_treatment constr
_refine_ls_matrix_type full
_refine_ls_number_parameters 382
_refine_ls_number_reflns 4852
_refine_ls_number_restraints 0
_refine_ls_restrained_S_all 1.162
_refine_ls_R_factor_all 0.0769
_refine_ls_R_factor_gt 0.0505
_refine_ls_shift/su_max 0.000
_refine_ls_shift/su_mean 0.000
_refine_ls_structure_factor_coef Fsqd
_refine_ls_weighting_details 'w=1/[\s^2^(Fo^2^)+(0.0371P)^2^+1.0374P] where P=(Fo^2^+2Fc^2^)/3'
_refine_ls_weighting_scheme calc
_refine_ls_wR_factor_gt 0.1028
_refine_ls_wR_factor_ref 0.1129
_reflns_Friedel_coverage 0.000
_reflns_number_gt 3873
_reflns_number_total 4852
_reflns_threshold_expression 'I > 2\s(I)'
_cod_data_source_file c6cc00700g2.cif
_cod_data_source_block kd-191
_cod_depositor_comments 'Adding full bibliography for 7118746.cif.'
_cod_database_code 7118746
_shelx_space_group_comment
;
The symmetry employed for this shelxl refinement is uniquely defined
by the following loop, which should always be used as a source of
symmetry information in preference to the above space-group names.
They are only intended as comments.
;
_olex2_refinement_description
;
1. Twinned data refinement
 Scales: 0.6342(18) 0.3658(18)
2. Fixed Uiso
 At 1.2 times of:
  All C(H) groups, All C(H,H) groups
 At 1.5 times of:
  All C(H,H,H) groups
3.a Secondary CH2 refined with riding coordinates:
 C21(H21A,H21B), C4(H4A,H4B), C7(H7A,H7B), C17(H17A,H17B), C3(H3A,H3B),
 C18(H18A,H18B)
3.b Aromatic/amide H refined with riding coordinates:
 C27(H27), C23(H23), C12(H12), C13(H13), C11(H11), C10(H10), C9(H9), C24(H24),
 C26(H26), C25(H25)
3.c Idealised Me refined as rotating group:
 C14(H14A,H14B,H14C), C28(H28A,H28B,H28C)
;
_shelx_shelxl_version_number 2014/7
_olex2_date_sample_data_collection 2015-11-05
_olex2_submission_special_instructions 'No special instructions were received'

loop_
_space_group_symop_operation_xyz
'x, y, z'
'-x, -y, -z'

loop_
_atom_site_label
_atom_site_type_symbol
_atom_site_fract_x
_atom_site_fract_y
_atom_site_fract_z
_atom_site_U_iso_or_equiv
_atom_site_adp_type
_atom_site_occupancy
_atom_site_site_symmetry_order
_atom_site_calc_flag
_atom_site_refinement_flags_posn
F7 F 1.1647(3) 0.90673(19) 0.34082(13) 0.0210(5) Uani 1 1 d .
F1 F 0.6244(3) 0.58361(19) 0.65877(13) 0.0225(5) Uani 1 1 d .
F6 F 1.2874(3) 0.7243(2) 0.36535(14) 0.0232(5) Uani 1 1 d .
F2 F 0.7576(3) 0.7621(2) 0.63109(14) 0.0233(5) Uani 1 1 d .
F5 F 0.4428(3) 0.6365(2) 0.52342(14) 0.0289(6) Uani 1 1 d .
F10 F 0.9475(3) 0.8559(2) 0.47401(14) 0.0294(6) Uani 1 1 d .
F3 F 0.6923(3) 0.6295(2) 0.48985(15) 0.0306(6) Uani 1 1 d .
F8 F 1.0607(3) 0.6732(2) 0.50093(14) 0.0348(6) Uani 1 1 d .
F4 F 0.5698(3) 0.8133(2) 0.49364(14) 0.0315(6) Uani 1 1 d .
F9 F 1.1885(3) 0.8519(2) 0.50879(15) 0.0320(6) Uani 1 1 d .
O1 O 0.6239(3) 0.7121(2) 0.82436(16) 0.0198(6) Uani 1 1 d .
O2 O 1.1973(3) 0.7933(2) 0.17225(16) 0.0192(6) Uani 1 1 d .
N1 N 0.5509(4) 0.9254(3) 0.80678(18) 0.0152(7) Uani 1 1 d .
N2 N 1.1295(4) 0.5785(3) 0.18398(18) 0.0159(7) Uani 1 1 d .
C1 C 0.5679(4) 0.8005(3) 0.7818(2) 0.0141(8) Uani 1 1 d .
C8 C 0.2211(4) 0.7745(3) 0.7767(2) 0.0137(8) Uani 1 1 d .
C22 C 0.7875(4) 0.7293(3) 0.2198(2) 0.0136(8) Uani 1 1 d .
C21 C 0.8842(4) 0.7836(3) 0.2907(2) 0.0155(9) Uani 1 1 d .
H21A H 0.8194 0.7824 0.3474 0.019 Uiso 1 1 calc R
H21B H 0.9094 0.8754 0.2762 0.019 Uiso 1 1 calc R
C2 C 0.4959(4) 0.7859(3) 0.6920(2) 0.0129(8) Uani 1 1 d .
C4 C 0.4680(5) 1.0063(3) 0.7468(2) 0.0163(8) Uani 1 1 d .
H4A H 0.5208 1.0913 0.7374 0.020 Uiso 1 1 calc R
H4B H 0.3572 1.0212 0.7695 0.020 Uiso 1 1 calc R
C15 C 1.1347(4) 0.7012(3) 0.2121(2) 0.0154(8) Uani 1 1 d .
C16 C 1.0407(4) 0.7090(3) 0.3028(2) 0.0137(8) Uani 1 1 d .
C27 C 0.8253(4) 0.7582(3) 0.1308(2) 0.0159(8) Uani 1 1 d .
H27 H 0.9133 0.8120 0.1148 0.019 Uiso 1 1 calc R
C19 C 1.1407(5) 0.7804(3) 0.3661(2) 0.0178(9) Uani 1 1 d .
C23 C 0.6565(5) 0.6520(3) 0.2413(2) 0.0167(8) Uani 1 1 d .
H23 H 0.6282 0.6319 0.3013 0.020 Uiso 1 1 calc R
C7 C 0.3371(5) 0.7120(3) 0.7088(2) 0.0169(9) Uani 1 1 d .
H7A H 0.2862 0.7057 0.6524 0.020 Uiso 1 1 calc R
H7B H 0.3601 0.6224 0.7285 0.020 Uiso 1 1 calc R
C12 C -0.0160(5) 0.9008(3) 0.8123(2) 0.0190(9) Uani 1 1 d .
H12 H -0.1051 0.9469 0.7936 0.023 Uiso 1 1 calc R
C13 C 0.0922(4) 0.8446(3) 0.7506(2) 0.0158(8) Uani 1 1 d .
H13 H 0.0775 0.8544 0.6896 0.019 Uiso 1 1 calc R
C11 C 0.0079(5) 0.8888(3) 0.9012(2) 0.0202(8) Uani 1 1 d .
H11 H -0.0635 0.9290 0.9437 0.024 Uiso 1 1 calc R
C10 C 0.1349(5) 0.8187(3) 0.9283(2) 0.0209(8) Uani 1 1 d .
H10 H 0.1505 0.8108 0.9894 0.025 Uiso 1 1 calc R
C17 C 1.0167(5) 0.5647(3) 0.3288(2) 0.0170(9) Uani 1 1 d .
H17A H 1.0971 0.5356 0.3689 0.020 Uiso 1 1 calc R
H17B H 0.9104 0.5510 0.3584 0.020 Uiso 1 1 calc R
C9 C 0.2394(5) 0.7602(3) 0.8671(2) 0.0177(8) Uani 1 1 d .
H9 H 0.3246 0.7097 0.8863 0.021 Uiso 1 1 calc R
C5 C 0.6108(5) 0.7090(3) 0.6308(2) 0.0175(9) Uani 1 1 d .
C24 C 0.5665(5) 0.6036(4) 0.1762(2) 0.0194(9) Uani 1 1 d .
H24 H 0.4770 0.5512 0.1918 0.023 Uiso 1 1 calc R
C3 C 0.4758(5) 0.9277(3) 0.6620(2) 0.0177(9) Uani 1 1 d .
H3A H 0.5665 0.9551 0.6219 0.021 Uiso 1 1 calc R
H3B H 0.3776 0.9387 0.6312 0.021 Uiso 1 1 calc R
C18 C 1.0349(5) 0.4912(3) 0.2411(2) 0.0202(9) Uani 1 1 d .
H18A H 1.0895 0.4069 0.2481 0.024 Uiso 1 1 calc R
H18B H 0.9308 0.4755 0.2176 0.024 Uiso 1 1 calc R
C6 C 0.5770(5) 0.6977(4) 0.5332(2) 0.0212(9) Uani 1 1 d .
C14 C 0.5689(5) 0.9683(4) 0.8960(2) 0.0210(9) Uani 1 1 d .
H14A H 0.4648 0.9882 0.9248 0.032 Uiso 1 1 calc GR
H14B H 0.6346 1.0463 0.8946 0.032 Uiso 1 1 calc GR
H14C H 0.6194 0.8993 0.9289 0.032 Uiso 1 1 calc GR
C26 C 0.7364(5) 0.7094(3) 0.0662(2) 0.0197(9) Uani 1 1 d .
H26 H 0.7640 0.7293 0.0060 0.024 Uiso 1 1 calc R
C25 C 0.6076(5) 0.6320(3) 0.0885(2) 0.0210(9) Uani 1 1 d .
H25 H 0.5471 0.5981 0.0438 0.025 Uiso 1 1 calc R
C20 C 1.0830(5) 0.7893(4) 0.4638(3) 0.0238(10) Uani 1 1 d .
C28 C 1.1821(5) 0.5400(4) 0.0952(2) 0.0251(9) Uani 1 1 d .
H28A H 1.0902 0.5242 0.0613 0.038 Uiso 1 1 calc GR
H28B H 1.2455 0.4602 0.0974 0.038 Uiso 1 1 calc GR
H28C H 1.2463 0.6093 0.0668 0.038 Uiso 1 1 calc GR

loop_
_atom_site_aniso_label
_atom_site_aniso_U_11
_atom_site_aniso_U_22
_atom_site_aniso_U_33
_atom_site_aniso_U_23
_atom_site_aniso_U_13
_atom_site_aniso_U_12
F7 0.0232(13) 0.0173(10) 0.0230(11) 0.0008(9) -0.0033(10) -0.0071(10)
F1 0.0243(14) 0.0167(10) 0.0258(11) 0.0005(9) 0.0028(10) 0.0081(10)
F6 0.0130(13) 0.0330(12) 0.0243(12) -0.0005(10) -0.0062(10) 0.0038(10)
F2 0.0128(13) 0.0308(12) 0.0259(12) -0.0024(10) 0.0035(10) -0.0025(10)
F5 0.0205(15) 0.0386(14) 0.0277(13) -0.0106(10) -0.0006(11) -0.0025(12)
F10 0.0250(15) 0.0414(14) 0.0214(12) -0.0089(10) 0.0019(11) 0.0029(13)
F3 0.0251(15) 0.0395(14) 0.0259(13) -0.0109(11) 0.0086(12) 0.0029(12)
F8 0.0509(18) 0.0331(13) 0.0194(12) 0.0058(10) 0.0036(13) -0.0010(13)
F4 0.0483(17) 0.0284(13) 0.0172(12) 0.0042(10) 0.0015(12) 0.0030(13)
F9 0.0298(15) 0.0460(15) 0.0211(12) -0.0094(11) -0.0064(12) -0.0029(12)
O1 0.0192(15) 0.0197(13) 0.0206(13) 0.0045(11) -0.0033(12) 0.0017(12)
O2 0.0175(15) 0.0197(13) 0.0198(13) 0.0028(11) 0.0029(12) -0.0039(12)
N1 0.0148(17) 0.0167(15) 0.0143(15) -0.0001(12) -0.0011(14) -0.0012(14)
N2 0.0154(18) 0.0159(15) 0.0165(16) -0.0004(12) -0.0009(14) 0.0008(14)
C1 0.007(2) 0.0167(19) 0.0178(19) 0.0050(16) 0.0042(16) 0.0002(16)
C8 0.008(2) 0.0108(17) 0.021(2) 0.0011(14) 0.0029(16) -0.0035(15)
C22 0.014(2) 0.0110(17) 0.0156(19) 0.0011(14) 0.0000(17) 0.0052(16)
C21 0.014(2) 0.0124(17) 0.019(2) -0.0009(15) 0.0034(17) 0.0017(16)
C2 0.011(2) 0.0140(17) 0.0134(18) 0.0028(14) -0.0020(16) -0.0029(16)
C4 0.013(2) 0.0145(17) 0.0208(19) 0.0014(15) 0.0003(16) 0.0037(15)
C15 0.008(2) 0.0196(19) 0.019(2) 0.0008(16) -0.0032(17) 0.0010(16)
C16 0.015(2) 0.0123(17) 0.0147(18) -0.0015(14) -0.0032(16) -0.0012(15)
C27 0.015(2) 0.0121(17) 0.0203(19) 0.0036(14) 0.0022(17) -0.0011(15)
C19 0.012(2) 0.0184(19) 0.023(2) 0.0042(16) -0.0021(17) 0.0009(17)
C23 0.016(2) 0.0152(18) 0.0182(19) 0.0028(15) -0.0001(17) 0.0030(17)
C7 0.016(2) 0.0164(18) 0.018(2) 0.0014(15) 0.0023(17) 0.0013(16)
C12 0.015(2) 0.0155(18) 0.026(2) 0.0064(15) 0.0004(17) -0.0010(16)
C13 0.014(2) 0.0185(19) 0.0151(18) 0.0047(15) -0.0004(16) -0.0031(16)
C11 0.016(2) 0.0188(18) 0.025(2) -0.0009(15) 0.0050(17) -0.0019(17)
C10 0.019(2) 0.0259(19) 0.0175(18) 0.0050(15) 0.0029(17) -0.0031(17)
C17 0.014(2) 0.0132(18) 0.024(2) 0.0052(15) -0.0005(17) 0.0005(15)
C9 0.014(2) 0.0164(18) 0.022(2) 0.0066(15) 0.0012(17) -0.0003(15)
C5 0.015(2) 0.0174(19) 0.019(2) -0.0002(16) 0.0001(17) 0.0014(17)
C24 0.012(2) 0.0193(19) 0.028(2) 0.0013(16) -0.0036(17) -0.0023(16)
C3 0.018(2) 0.0184(19) 0.0162(18) 0.0003(15) 0.0001(17) -0.0008(16)
C18 0.018(2) 0.0127(17) 0.030(2) 0.0019(15) -0.0003(18) 0.0007(16)
C6 0.020(2) 0.024(2) 0.019(2) -0.0052(17) 0.0008(19) 0.0016(19)
C14 0.020(2) 0.0240(19) 0.0189(19) -0.0018(15) -0.0025(17) -0.0031(17)
C26 0.023(2) 0.0198(18) 0.0161(18) 0.0007(15) -0.0010(17) 0.0045(17)
C25 0.021(2) 0.0184(18) 0.024(2) -0.0049(15) -0.0065(17) 0.0004(17)
C20 0.019(2) 0.027(2) 0.026(2) -0.0009(18) -0.007(2) 0.002(2)
C28 0.027(2) 0.027(2) 0.021(2) -0.0055(16) -0.0036(18) 0.0076(19)

loop_
_atom_type_symbol
_atom_type_description
_atom_type_scat_dispersion_real
_atom_type_scat_dispersion_imag
_atom_type_scat_source
C C 0.0033 0.0016 'International Tables Vol C Tables 4.2.6.8 and 6.1.1.4'
H H 0.0000 0.0000 'International Tables Vol C Tables 4.2.6.8 and 6.1.1.4'
N N 0.0061 0.0033 'International Tables Vol C Tables 4.2.6.8 and 6.1.1.4'
O O 0.0106 0.0060 'International Tables Vol C Tables 4.2.6.8 and 6.1.1.4'
F F 0.0171 0.0103 'International Tables Vol C Tables 4.2.6.8 and 6.1.1.4'

loop_
_geom_angle_atom_site_label_1
_geom_angle_atom_site_label_2
_geom_angle_atom_site_label_3
_geom_angle
C1 N1 C4 114.4(3)
C1 N1 C14 123.1(3)
C4 N1 C14 120.1(3)
C15 N2 C18 115.0(3)
C15 N2 C28 123.1(3)
C28 N2 C18 120.5(3)
O1 C1 N1 126.3(3)
O1 C1 C2 125.5(3)
N1 C1 C2 108.0(3)
C13 C8 C7 120.6(3)
C13 C8 C9 118.4(3)
C9 C8 C7 121.0(3)
C27 C22 C21 120.8(3)
C23 C22 C21 121.0(3)
C23 C22 C27 118.2(3)
C22 C21 H21A 108.7
C22 C21 H21B 108.7
C22 C21 C16 114.4(3)
H21A C21 H21B 107.6
C16 C21 H21A 108.7
C16 C21 H21B 108.7
C1 C2 C7 107.4(3)
C5 C2 C1 108.6(3)
C5 C2 C7 110.8(3)
C5 C2 C3 113.0(3)
C3 C2 C1 102.8(3)
C3 C2 C7 113.7(3)
N1 C4 H4A 111.1
N1 C4 H4B 111.1
N1 C4 C3 103.5(3)
H4A C4 H4B 109.0
C3 C4 H4A 111.1
C3 C4 H4B 111.1
O2 C15 N2 126.6(3)
O2 C15 C16 125.3(3)
N2 C15 C16 108.1(3)
C15 C16 C21 108.2(3)
C19 C16 C21 110.8(3)
C19 C16 C15 108.4(3)
C19 C16 C17 112.2(3)
C17 C16 C21 113.6(3)
C17 C16 C15 103.1(3)
C22 C27 H27 119.6
C26 C27 C22 120.8(3)
C26 C27 H27 119.6
F7 C19 F6 106.0(3)
F7 C19 C16 111.5(3)
F7 C19 C20 104.1(3)
F6 C19 C16 109.7(3)
F6 C19 C20 105.3(3)
C16 C19 C20 119.3(3)
C22 C23 H23 119.5
C24 C23 C22 120.9(3)
C24 C23 H23 119.5
C8 C7 C2 114.6(3)
C8 C7 H7A 108.6
C8 C7 H7B 108.6
C2 C7 H7A 108.6
C2 C7 H7B 108.6
H7A C7 H7B 107.6
C13 C12 H12 120.4
C11 C12 H12 120.4
C11 C12 C13 119.2(4)
C8 C13 C12 121.2(3)
C8 C13 H13 119.4
C12 C13 H13 119.4
C12 C11 H11 119.8
C10 C11 C12 120.3(3)
C10 C11 H11 119.8
C11 C10 H10 119.9
C11 C10 C9 120.2(3)
C9 C10 H10 119.9
C16 C17 H17A 110.8
C16 C17 H17B 110.8
H17A C17 H17B 108.9
C18 C17 C16 104.6(3)
C18 C17 H17A 110.8
C18 C17 H17B 110.8
C8 C9 H9 119.7
C10 C9 C8 120.6(3)
C10 C9 H9 119.7
F1 C5 F2 106.5(3)
F1 C5 C2 111.4(3)
F1 C5 C6 104.4(3)
F2 C5 C2 109.5(3)
F2 C5 C6 105.7(3)
C2 C5 C6 118.6(3)
C23 C24 H24 120.1
C25 C24 C23 119.8(4)
C25 C24 H24 120.1
C2 C3 H3A 110.8
C2 C3 H3B 110.8
C4 C3 C2 104.8(3)
C4 C3 H3A 110.8
C4 C3 H3B 110.8
H3A C3 H3B 108.9
N2 C18 C17 103.3(3)
N2 C18 H18A 111.1
N2 C18 H18B 111.1
C17 C18 H18A 111.1
C17 C18 H18B 111.1
H18A C18 H18B 109.1
F5 C6 F3 107.3(3)
F5 C6 F4 108.1(3)
F5 C6 C5 111.7(3)
F3 C6 C5 109.8(3)
F4 C6 F3 107.3(3)
F4 C6 C5 112.3(3)
N1 C14 H14A 109.5
N1 C14 H14B 109.5
N1 C14 H14C 109.5
H14A C14 H14B 109.5
H14A C14 H14C 109.5
H14B C14 H14C 109.5
C27 C26 H26 119.9
C25 C26 C27 120.2(3)
C25 C26 H26 119.9
C24 C25 H25 120.0
C26 C25 C24 120.0(4)
C26 C25 H25 120.0
F10 C20 C19 111.0(3)
F8 C20 F10 108.1(3)
F8 C20 F9 107.6(3)
F8 C20 C19 112.4(3)
F9 C20 F10 107.1(3)
F9 C20 C19 110.3(3)
N2 C28 H28A 109.5
N2 C28 H28B 109.5
N2 C28 H28C 109.5
H28A C28 H28B 109.5
H28A C28 H28C 109.5
H28B C28 H28C 109.5

loop_
_geom_bond_atom_site_label_1
_geom_bond_atom_site_label_2
_geom_bond_distance
F7 C19 1.365(4)
F1 C5 1.363(4)
F6 C19 1.369(4)
F2 C5 1.364(5)
F5 C6 1.323(5)
F10 C20 1.336(5)
F3 C6 1.340(5)
F8 C20 1.326(5)
F4 C6 1.333(5)
F9 C20 1.335(5)
O1 C1 1.226(4)
O2 C15 1.226(4)
N1 C1 1.346(4)
N1 C4 1.447(4)
N1 C14 1.448(4)
N2 C15 1.337(5)
N2 C18 1.452(5)
N2 C28 1.450(5)
C1 C2 1.544(5)
C8 C7 1.520(5)
C8 C13 1.387(5)
C8 C9 1.400(5)
C22 C21 1.513(5)
C22 C27 1.398(5)
C22 C23 1.390(5)
C21 H21A 0.9900
C21 H21B 0.9900
C21 C16 1.553(5)
C2 C7 1.557(5)
C2 C5 1.523(5)
C2 C3 1.538(5)
C4 H4A 0.9900
C4 H4B 0.9900
C4 C3 1.525(5)
C15 C16 1.548(5)
C16 C19 1.523(5)
C16 C17 1.545(5)
C27 H27 0.9500
C27 C26 1.380(5)
C19 C20 1.534(5)
C23 H23 0.9500
C23 C24 1.389(5)
C7 H7A 0.9900
C7 H7B 0.9900
C12 H12 0.9500
C12 C13 1.392(5)
C12 C11 1.386(5)
C13 H13 0.9500
C11 H11 0.9500
C11 C10 1.379(5)
C10 H10 0.9500
C10 C9 1.380(5)
C17 H17A 0.9900
C17 H17B 0.9900
C17 C18 1.537(5)
C9 H9 0.9500
C5 C6 1.536(5)
C24 H24 0.9500
C24 C25 1.384(5)
C3 H3A 0.9900
C3 H3B 0.9900
C18 H18A 0.9900
C18 H18B 0.9900
C14 H14A 0.9800
C14 H14B 0.9800
C14 H14C 0.9800
C26 H26 0.9500
C26 C25 1.378(5)
C25 H25 0.9500
C28 H28A 0.9800
C28 H28B 0.9800
C28 H28C 0.9800

loop_
_geom_torsion_atom_site_label_1
_geom_torsion_atom_site_label_2
_geom_torsion_atom_site_label_3
_geom_torsion_atom_site_label_4
_geom_torsion
F7 C19 C20 F10 61.8(4)
F7 C19 C20 F8 -176.9(3)
F7 C19 C20 F9 -56.8(4)
F1 C5 C6 F5 62.2(4)
F1 C5 C6 F3 -56.8(4)
F1 C5 C6 F4 -176.1(3)
F6 C19 C20 F10 173.1(3)
F6 C19 C20 F8 -65.6(4)
F6 C19 C20 F9 54.5(4)
F2 C5 C6 F5 174.4(3)
F2 C5 C6 F3 55.4(4)
F2 C5 C6 F4 -63.9(4)
O1 C1 C2 C7 70.4(4)
O1 C1 C2 C5 -49.5(5)
O1 C1 C2 C3 -169.4(4)
O2 C15 C16 C21 69.4(5)
O2 C15 C16 C19 -50.8(5)
O2 C15 C16 C17 -169.9(4)
N1 C1 C2 C7 -106.4(3)
N1 C1 C2 C5 133.6(3)
N1 C1 C2 C3 13.7(4)
N1 C4 C3 C2 24.8(4)
N2 C15 C16 C21 -108.1(3)
N2 C15 C16 C19 131.7(3)
N2 C15 C16 C17 12.6(4)
C1 N1 C4 C3 -17.4(4)
C1 C2 C7 C8 55.4(4)
C1 C2 C5 F1 67.3(4)
C1 C2 C5 F2 -50.2(4)
C1 C2 C5 C6 -171.5(3)
C1 C2 C3 C4 -23.4(4)
C22 C21 C16 C15 53.6(4)
C22 C21 C16 C19 172.3(3)
C22 C21 C16 C17 -60.3(4)
C22 C27 C26 C25 0.5(5)
C22 C23 C24 C25 0.3(5)
C21 C22 C27 C26 -179.5(3)
C21 C22 C23 C24 179.1(3)
C21 C16 C19 F7 -53.6(4)
C21 C16 C19 F6 -170.7(3)
C21 C16 C19 C20 67.8(4)
C21 C16 C17 C18 94.8(3)
C2 C5 C6 F5 -62.4(4)
C2 C5 C6 F3 178.6(3)
C2 C5 C6 F4 59.3(5)
C4 N1 C1 O1 -174.6(4)
C4 N1 C1 C2 2.2(4)
C15 N2 C18 C17 -17.3(4)
C15 C16 C19 F7 65.0(4)
C15 C16 C19 F6 -52.1(4)
C15 C16 C19 C20 -173.6(3)
C15 C16 C17 C18 -22.1(4)
C16 C19 C20 F10 -63.3(4)
C16 C19 C20 F8 58.0(5)
C16 C19 C20 F9 178.1(3)
C16 C17 C18 N2 23.7(4)
C27 C22 C21 C16 -80.0(4)
C27 C22 C23 C24 0.6(5)
C27 C26 C25 C24 0.4(5)
C19 C16 C17 C18 -138.5(3)
C23 C22 C21 C16 101.5(4)
C23 C22 C27 C26 -1.0(5)
C23 C24 C25 C26 -0.8(5)
C7 C8 C13 C12 179.2(3)
C7 C8 C9 C10 179.1(3)
C7 C2 C5 F1 -50.4(4)
C7 C2 C5 F2 -168.0(3)
C7 C2 C5 C6 70.7(4)
C7 C2 C3 C4 92.3(4)
C12 C11 C10 C9 0.1(5)
C13 C8 C7 C2 103.3(4)
C13 C8 C9 C10 -2.4(5)
C13 C12 C11 C10 -1.9(5)
C11 C12 C13 C8 1.5(5)
C11 C10 C9 C8 2.1(5)
C17 C16 C19 F7 178.2(3)
C17 C16 C19 F6 61.1(4)
C17 C16 C19 C20 -60.4(4)
C9 C8 C7 C2 -78.2(4)
C9 C8 C13 C12 0.6(5)
C5 C2 C7 C8 173.9(3)
C5 C2 C3 C4 -140.2(3)
C3 C2 C7 C8 -57.6(4)
C3 C2 C5 F1 -179.4(3)
C3 C2 C5 F2 63.1(4)
C3 C2 C5 C6 -58.2(4)
C18 N2 C15 O2 -174.5(4)
C18 N2 C15 C16 3.0(4)
C14 N1 C1 O1 -12.5(6)
C14 N1 C1 C2 164.4(3)
C14 N1 C4 C3 179.9(3)
C28 N2 C15 O2 -8.1(6)
C28 N2 C15 C16 169.4(3)
C28 N2 C18 C17 175.9(3)

loop_
_twin_individual_id
_twin_individual_mass_fraction_refined
1 0.6342(18)
2 0.3658(18)
